data_7035874
loop_
_publ_author_name
'Zong, Guang-Cai'
'Huo, Jian-Xia'
'Ren, Ning'
'Zhang, Jian-Jun'
'Qi, Xiao-Xia'
'Gao, Jie'
'Geng, Li-Na'
'Wang, Shu-Ping'
'Shi, Shi-Kao'

_publ_section_title
;
 Preparation, characterization and properties of four new trivalent
 lanthanide complexes constructed using 2-bromine-5-methoxybenzoic acid
 and 1,10-phenanthroline.
;
_journal_issue 33
_journal_name_full 'Dalton transactions (Cambridge, England : 2003)'
_journal_page_first 14877
_journal_page_last 14886
_journal_paper_doi 10.1039/c5dt01969a
_journal_volume 44
_journal_year 2015
_chemical_formula_sum 'C72 H52 Br6 N4 Nd2 O18'
_chemical_formula_weight 2029.12
_chemical_name_systematic
; 
 ? 
;
_space_group_IT_number 2
_symmetry_cell_setting triclinic
_symmetry_space_group_name_Hall '-P 1'
_symmetry_space_group_name_H-M 'P -1'
_atom_sites_solution_hydrogens geom
_atom_sites_solution_primary direct
_atom_sites_solution_secondary difmap
_audit_creation_method SHELXL-97
_audit_update_record
;
2015-07-07 deposited with the CCDC.
2015-07-20 downloaded from the CCDC.
;
_cell_angle_alpha 61.1050(10)
_cell_angle_beta 69.682(2)
_cell_angle_gamma 71.280(2)
_cell_formula_units_Z 1
_cell_length_a 12.4699(12)
_cell_length_b 13.2334(13)
_cell_length_c 13.5944(13)
_cell_measurement_reflns_used 242
_cell_measurement_temperature 293(2)
_cell_measurement_theta_max 68.7520
_cell_measurement_theta_min 3.7300
_cell_volume 1809.5(3)
_computing_cell_refinement 'Bruker FRAMBO'
_computing_data_collection 'Bruker FRAMBO'
_computing_data_reduction 'Bruker SAINT'
_computing_molecular_graphics 'Bruker SHELXTL'
_computing_publication_material 'Bruker SHELXTL'
_computing_structure_refinement 'SHELXL-97 (Sheldrick, 1997)'
_computing_structure_solution 'SHELXS-97 (Sheldrick, 1990)'
_diffrn_ambient_temperature 293(2)
_diffrn_measured_fraction_theta_full 0.999
_diffrn_measured_fraction_theta_max 0.999
_diffrn_measurement_device_type 'CCD area detector'
_diffrn_measurement_method 'phi and omega scans'
_diffrn_radiation_monochromator graphite
_diffrn_radiation_source 'fine-focus sealed tube'
_diffrn_radiation_type MoK\a
_diffrn_radiation_wavelength 0.71073
_diffrn_reflns_av_R_equivalents 0.1207
_diffrn_reflns_av_sigmaI/netI 0.2472
_diffrn_reflns_limit_h_max 14
_diffrn_reflns_limit_h_min -14
_diffrn_reflns_limit_k_max 12
_diffrn_reflns_limit_k_min -15
_diffrn_reflns_limit_l_max 16
_diffrn_reflns_limit_l_min -16
_diffrn_reflns_number 11888
_diffrn_reflns_theta_full 25.02
_diffrn_reflns_theta_max 25.02
_diffrn_reflns_theta_min 2.74
_exptl_absorpt_coefficient_mu 4.804
_exptl_absorpt_correction_T_max 0.6717
_exptl_absorpt_correction_T_min 0.5964
_exptl_absorpt_correction_type multi-scan
_exptl_absorpt_process_details sadabs
_exptl_crystal_colour purple
_exptl_crystal_density_diffrn 1.862
_exptl_crystal_density_method 'not measured'
_exptl_crystal_description Block
_exptl_crystal_F_000 986
_exptl_crystal_size_max 0.12
_exptl_crystal_size_mid 0.10
_exptl_crystal_size_min 0.09
_refine_diff_density_max 1.387
_refine_diff_density_min -1.375
_refine_diff_density_rms 0.195
_refine_ls_extinction_method none
_refine_ls_goodness_of_fit_ref 0.981
_refine_ls_hydrogen_treatment mixed
_refine_ls_matrix_type full
_refine_ls_number_parameters 463
_refine_ls_number_reflns 6380
_refine_ls_number_restraints 0
_refine_ls_restrained_S_all 0.981
_refine_ls_R_factor_all 0.1839
_refine_ls_R_factor_gt 0.0897
_refine_ls_shift/su_max 0.001
_refine_ls_shift/su_mean 0.000
_refine_ls_structure_factor_coef Fsqd
_refine_ls_weighting_details 'calc w=1/[\s^2^(Fo^2^)+(0.0002P)^2^+0.0000P] where P=(Fo^2^+2Fc^2^)/3'
_refine_ls_weighting_scheme calc
_refine_ls_wR_factor_gt 0.1175
_refine_ls_wR_factor_ref 0.1613
_reflns_number_gt 2963
_reflns_number_total 6380
_reflns_threshold_expression >2sigma(I)
_cod_data_source_file c5dt01969a2.cif
_cod_data_source_block 140124a
_cod_depositor_comments
;
The following automatic conversions were performed:

'_symmetry_cell_setting' value 'Triclinic' changed to 'triclinic'
according to
/usr/data/users/saulius/crontab/automatic-downloads/rss-feeds/RSC/lib/dictionaries/cif_core.dic
dictionary named 'cif_core.dic' version 2.4.2 from 2011-04-26.

Automatic conversion script
Id: cif_fix_values 3271 2015-04-21 07:52:19Z andrius 

 Adding full bibliography for 7035874--7035877.cif.
;
_cod_original_sg_symbol_H-M P-1
_cod_database_code 7035874

loop_
_symmetry_equiv_pos_as_xyz
'x, y, z'
'-x, -y, -z'

loop_
_atom_site_label
_atom_site_type_symbol
_atom_site_fract_x
_atom_site_fract_y
_atom_site_fract_z
_atom_site_U_iso_or_equiv
_atom_site_adp_type
_atom_site_occupancy
_atom_site_symmetry_multiplicity
_atom_site_calc_flag
_atom_site_refinement_flags
Nd1 Nd 0.40799(6) 0.64595(5) 0.39375(4) 0.03090(17) Uani 1 1 d .
Br1 Br 0.16151(14) 0.33527(11) 0.70828(11) 0.0698(5) Uani 1 1 d .
Br2 Br 0.38453(14) 0.83613(11) 0.64711(11) 0.0649(4) Uani 1 1 d .
Br5 Br 0.13428(13) 0.76340(10) 0.12186(10) 0.0638(4) Uani 1 1 d .
N1 N 0.4676(8) 0.6794(7) 0.1732(7) 0.043(3) Uani 1 1 d .
O1 O 0.2514(7) 0.6182(6) 0.5770(5) 0.045(2) Uani 1 1 d .
O2 O 0.3988(7) 0.4727(5) 0.6113(5) 0.041(2) Uani 1 1 d .
O3 O 0.2082(8) 0.5040(7) 1.0281(6) 0.067(3) Uani 1 1 d .
O4 O 0.4872(7) 0.6898(5) 0.5039(5) 0.039(2) Uani 1 1 d .
O5 O 0.6103(7) 0.5328(5) 0.5983(5) 0.043(2) Uani 1 1 d .
O6 O 0.9061(8) 0.7498(7) 0.5578(6) 0.064(3) Uani 1 1 d .
O7 O 0.2740(7) 0.8383(6) 0.3310(5) 0.045(2) Uani 1 1 d .
O8 O 0.2253(7) 0.6926(5) 0.3336(5) 0.041(2) Uani 1 1 d .
O9 O -0.1030(8) 1.1432(6) 0.2884(6) 0.060(3) Uani 1 1 d .
C1 C 0.2987(11) 0.5245(9) 0.6455(8) 0.043(3) Uani 1 1 d .
C2 C 0.2392(11) 0.4728(9) 0.7691(8) 0.048(4) Uani 1 1 d .
C3 C 0.1749(12) 0.3863(10) 0.8097(9) 0.052(4) Uani 1 1 d .
C4 C 0.1184(12) 0.3392(9) 0.9254(9) 0.057(4) Uani 1 1 d .
H4 H 0.0737 0.2827 0.9524 0.069 Uiso 1 1 calc R
C5 C 0.1284(12) 0.3765(10) 1.0010(9) 0.063(5) Uani 1 1 d .
H5 H 0.0922 0.3437 1.0790 0.075 Uiso 1 1 calc R
C6 C 0.1906(12) 0.4601(10) 0.9607(9) 0.055(4) Uani 1 1 d .
C7 C 0.2467(11) 0.5122(9) 0.8442(8) 0.052(4) Uani 1 1 d .
H7 H 0.2878 0.5715 0.8178 0.063 Uiso 1 1 calc R
C8 C 0.1609(13) 0.4490(10) 1.1504(8) 0.073(5) Uani 1 1 d .
H8A H 0.0784 0.4771 1.1670 0.109 Uiso 1 1 calc R
H8B H 0.1967 0.4678 1.1902 0.109 Uiso 1 1 calc R
H8C H 0.1761 0.3654 1.1757 0.109 Uiso 1 1 calc R
C9 C 0.5666(11) 0.6403(9) 0.5594(8) 0.042(3) Uani 1 1 d .
C10 C 0.6140(11) 0.7156(9) 0.5799(8) 0.042(3) Uani 1 1 d .
C11 C 0.5487(11) 0.8118(9) 0.6057(8) 0.044(3) Uani 1 1 d .
C12 C 0.6054(11) 0.8847(9) 0.6087(8) 0.051(4) Uani 1 1 d .
H12 H 0.5625 0.9488 0.6250 0.061 Uiso 1 1 calc R
C13 C 0.7268(12) 0.8620(9) 0.5873(8) 0.052(4) Uani 1 1 d .
H13 H 0.7648 0.9127 0.5864 0.062 Uiso 1 1 calc R
C14 C 0.7883(13) 0.7668(10) 0.5680(9) 0.054(4) Uani 1 1 d .
C15 C 0.7353(11) 0.6944(9) 0.5632(8) 0.045(3) Uani 1 1 d .
H15 H 0.7803 0.6297 0.5486 0.053 Uiso 1 1 calc R
C16 C 0.9788(12) 0.6471(10) 0.5388(9) 0.070(5) Uani 1 1 d .
H16A H 0.9401 0.5811 0.5868 0.106 Uiso 1 1 calc R
H16B H 1.0518 0.6297 0.5579 0.106 Uiso 1 1 calc R
H16C H 0.9923 0.6628 0.4592 0.106 Uiso 1 1 calc R
C17 C 0.2048(11) 0.7981(9) 0.3141(8) 0.041(3) Uani 1 1 d .
C18 C 0.1058(11) 0.8838(9) 0.2618(9) 0.047(3) Uani 1 1 d .
C19 C 0.0576(11) 0.8725(9) 0.1909(9) 0.050(4) Uani 1 1 d .
C20 C -0.0374(11) 0.9513(9) 0.1509(9) 0.056(4) Uani 1 1 d .
H20 H -0.0648 0.9451 0.0990 0.067 Uiso 1 1 calc R
C21 C -0.0895(11) 1.0358(9) 0.1863(8) 0.052(4) Uani 1 1 d .
H21 H -0.1562 1.0863 0.1622 0.063 Uiso 1 1 calc R
C22 C -0.0457(12) 1.0507(9) 0.2601(9) 0.051(4) Uani 1 1 d .
C23 C 0.0503(11) 0.9738(9) 0.3003(9) 0.048(4) Uani 1 1 d .
H23 H 0.0778 0.9811 0.3516 0.058 Uiso 1 1 calc R
C24 C -0.0674(13) 1.1605(9) 0.3635(9) 0.074(5) Uani 1 1 d .
H24A H -0.0623 1.0890 0.4323 0.111 Uiso 1 1 calc R
H24B H -0.1227 1.2215 0.3832 0.111 Uiso 1 1 calc R
H24C H 0.0075 1.1831 0.3274 0.111 Uiso 1 1 calc R
C25 C 0.4256(11) 0.6189(9) 0.1444(9) 0.050(4) Uani 1 1 d .
H25 H 0.3806 0.5640 0.2023 0.060 Uiso 1 1 calc R
C26 C 0.4478(11) 0.6359(9) 0.0277(9) 0.051(4) Uani 1 1 d .
H26 H 0.4157 0.5953 0.0082 0.061 Uiso 1 1 calc R
C27 C 0.5149(12) 0.7107(9) -0.0508(9) 0.054(4) Uani 1 1 d .
H27 H 0.5328 0.7201 -0.1268 0.065 Uiso 1 1 calc R
C28 C 0.5623(12) 0.7786(10) -0.0260(9) 0.054(4) Uani 1 1 d .
C29 C 0.5295(11) 0.7606(9) 0.0914(9) 0.048(4) Uani 1 1 d .
C30 C 0.5709(11) 0.8264(9) 0.1249(9) 0.049(4) Uani 1 1 d .
C31 C 0.6379(12) 0.9123(9) 0.0406(9) 0.053(4) Uani 1 1 d .
C32 C 0.6649(11) 0.9763(10) 0.0790(9) 0.054(4) Uani 1 1 d .
H32 H 0.7070 1.0353 0.0254 0.065 Uiso 1 1 calc R
C33 C 0.6345(12) 0.9594(10) 0.1894(9) 0.055(4) Uani 1 1 d .
H33 H 0.6550 1.0046 0.2129 0.067 Uiso 1 1 calc R
C34 C 0.5718(11) 0.8726(8) 0.2664(9) 0.043(3) Uani 1 1 d .
H34 H 0.5539 0.8577 0.3440 0.052 Uiso 1 1 calc R
C35 C 0.6299(12) 0.8635(10) -0.1062(10) 0.058(4) Uani 1 1 d .
H35 H 0.6515 0.8755 -0.1832 0.069 Uiso 1 1 calc R
C36 C 0.6651(12) 0.9289(10) -0.0759(9) 0.058(4) Uani 1 1 d .
H36 H 0.7081 0.9860 -0.1327 0.070 Uiso 1 1 calc R
N2 N 0.5341(9) 0.8073(7) 0.2388(7) 0.044(3) Uani 1 1 d .

loop_
_atom_site_aniso_label
_atom_site_aniso_U_11
_atom_site_aniso_U_22
_atom_site_aniso_U_33
_atom_site_aniso_U_23
_atom_site_aniso_U_13
_atom_site_aniso_U_12
Nd1 0.0323(4) 0.0287(3) 0.0287(3) -0.0108(2) -0.0088(3) -0.0022(3)
Br1 0.0770(11) 0.0709(8) 0.0695(8) -0.0314(6) -0.0093(8) -0.0291(8)
Br2 0.0541(10) 0.0666(7) 0.0792(7) -0.0448(6) -0.0148(7) 0.0050(8)
Br5 0.0670(10) 0.0656(7) 0.0739(7) -0.0397(6) -0.0313(7) 0.0027(8)
N1 0.042(7) 0.043(5) 0.040(4) -0.016(4) -0.014(5) -0.001(5)
O1 0.044(6) 0.047(4) 0.037(4) -0.017(3) -0.010(4) -0.001(4)
O2 0.045(5) 0.043(4) 0.036(3) -0.017(3) -0.011(4) -0.007(4)
O3 0.068(7) 0.071(5) 0.041(4) -0.017(4) -0.005(5) -0.006(5)
O4 0.046(5) 0.042(4) 0.041(3) -0.021(3) -0.016(4) -0.007(4)
O5 0.050(5) 0.040(4) 0.047(4) -0.019(3) -0.015(4) -0.013(4)
O6 0.061(7) 0.068(5) 0.060(5) -0.020(4) -0.015(5) -0.020(5)
O7 0.041(5) 0.043(4) 0.044(4) -0.015(3) -0.012(4) -0.001(4)
O8 0.040(5) 0.043(4) 0.044(3) -0.020(3) -0.017(4) -0.002(4)
O9 0.056(6) 0.059(4) 0.065(4) -0.030(4) -0.027(4) 0.011(5)
C1 0.047(8) 0.047(6) 0.037(5) -0.018(5) -0.014(6) -0.006(7)
C2 0.051(9) 0.052(6) 0.037(6) -0.017(5) -0.010(6) -0.007(7)
C3 0.051(9) 0.055(7) 0.038(6) -0.014(5) -0.008(6) -0.007(7)
C4 0.054(10) 0.059(7) 0.043(6) -0.014(6) -0.007(7) -0.007(8)
C5 0.056(11) 0.063(8) 0.040(7) -0.008(6) -0.005(7) -0.005(8)
C6 0.058(10) 0.058(7) 0.039(6) -0.017(6) -0.009(6) -0.008(8)
C7 0.052(9) 0.055(7) 0.041(6) -0.014(6) -0.010(6) -0.008(7)
C8 0.085(12) 0.089(8) 0.030(6) -0.031(6) -0.007(7) 0.003(9)
C9 0.047(8) 0.042(6) 0.041(5) -0.020(5) -0.013(6) -0.008(6)
C10 0.052(8) 0.047(5) 0.043(5) -0.023(5) -0.018(6) -0.014(6)
C11 0.053(8) 0.045(6) 0.046(5) -0.024(5) -0.015(6) -0.011(6)
C12 0.058(9) 0.048(6) 0.052(6) -0.025(5) -0.012(6) -0.012(7)
C13 0.062(9) 0.052(6) 0.052(6) -0.024(5) -0.015(7) -0.017(7)
C14 0.056(10) 0.053(7) 0.051(7) -0.019(6) -0.011(7) -0.012(8)
C15 0.054(9) 0.046(6) 0.045(6) -0.023(5) -0.013(6) -0.014(7)
C16 0.055(11) 0.071(9) 0.063(8) -0.008(7) -0.011(8) -0.019(9)
C17 0.042(8) 0.043(6) 0.042(5) -0.023(5) -0.014(6) 0.000(6)
C18 0.045(8) 0.050(6) 0.048(6) -0.023(5) -0.021(6) 0.002(7)
C19 0.045(9) 0.050(6) 0.050(6) -0.021(5) -0.018(6) 0.004(7)
C20 0.050(9) 0.057(7) 0.057(6) -0.022(6) -0.025(6) 0.005(7)
C21 0.048(9) 0.054(7) 0.055(6) -0.025(5) -0.025(6) 0.008(7)
C22 0.049(9) 0.051(6) 0.053(6) -0.027(5) -0.021(6) 0.007(7)
C23 0.045(8) 0.050(6) 0.052(6) -0.023(5) -0.023(6) 0.004(7)
C24 0.071(12) 0.072(8) 0.076(7) -0.048(6) -0.021(8) 0.022(8)
C25 0.046(9) 0.047(6) 0.045(6) -0.012(5) -0.013(6) -0.003(7)
C26 0.050(9) 0.049(6) 0.046(6) -0.018(5) -0.013(6) 0.000(7)
C27 0.049(9) 0.052(7) 0.044(6) -0.013(6) -0.010(6) 0.000(7)
C28 0.046(9) 0.047(7) 0.046(7) -0.009(6) -0.008(6) -0.001(7)
C29 0.043(9) 0.043(6) 0.042(6) -0.009(5) -0.011(6) -0.001(7)
C30 0.043(9) 0.045(7) 0.043(6) -0.008(6) -0.011(6) -0.002(7)
C31 0.046(9) 0.046(7) 0.047(7) -0.009(6) -0.010(6) -0.002(7)
C32 0.045(9) 0.043(7) 0.051(7) -0.006(6) -0.007(7) -0.005(7)
C33 0.049(9) 0.045(7) 0.052(7) -0.006(6) -0.010(7) -0.009(7)
C34 0.044(8) 0.040(6) 0.042(6) -0.012(5) -0.012(6) -0.009(6)
C35 0.048(10) 0.050(7) 0.046(7) -0.006(6) -0.010(7) 0.001(7)
C36 0.048(10) 0.050(7) 0.049(7) -0.005(6) -0.009(7) -0.002(8)
N2 0.043(7) 0.039(5) 0.043(5) -0.012(4) -0.011(5) -0.005(5)

loop_
_atom_type_symbol
_atom_type_description
_atom_type_scat_dispersion_real
_atom_type_scat_dispersion_imag
_atom_type_scat_source
C C 0.0033 0.0016 'International Tables Vol C Tables 4.2.6.8 and 6.1.1.4'
H H 0.0000 0.0000 'International Tables Vol C Tables 4.2.6.8 and 6.1.1.4'
N N 0.0061 0.0033 'International Tables Vol C Tables 4.2.6.8 and 6.1.1.4'
O O 0.0106 0.0060 'International Tables Vol C Tables 4.2.6.8 and 6.1.1.4'
Br Br -0.2901 2.4595 'International Tables Vol C Tables 4.2.6.8 and 6.1.1.4'
Nd Nd -0.1943 3.0179 'International Tables Vol C Tables 4.2.6.8 and 6.1.1.4'

loop_
_geom_angle_atom_site_label_1
_geom_angle_atom_site_label_2
_geom_angle_atom_site_label_3
_geom_angle
_geom_angle_site_symmetry_1
_geom_angle_site_symmetry_3
O5 Nd1 O4 133.8(2) 2_666 .
O5 Nd1 O2 74.6(3) 2_666 2_666
O4 Nd1 O2 76.2(2) . 2_666
O5 Nd1 O8 74.4(2) 2_666 .
O4 Nd1 O8 140.4(2) . .
O2 Nd1 O8 143.4(2) 2_666 .
O5 Nd1 O7 126.5(3) 2_666 .
O4 Nd1 O7 94.9(2) . .
O2 Nd1 O7 151.4(2) 2_666 .
O8 Nd1 O7 52.2(2) . .
O5 Nd1 O1 90.4(2) 2_666 .
O4 Nd1 O1 76.8(2) . .
O2 Nd1 O1 123.3(2) 2_666 .
O8 Nd1 O1 75.7(2) . .
O7 Nd1 O1 79.4(2) . .
O5 Nd1 N2 132.1(3) 2_666 .
O4 Nd1 N2 74.9(3) . .
O2 Nd1 N2 79.5(2) 2_666 .
O8 Nd1 N2 108.2(3) . .
O7 Nd1 N2 72.0(3) . .
O1 Nd1 N2 137.3(3) . .
O5 Nd1 N1 75.7(2) 2_666 .
O4 Nd1 N1 133.0(3) . .
O2 Nd1 N1 81.0(2) 2_666 .
O8 Nd1 N1 72.9(3) . .
O7 Nd1 N1 86.0(2) . .
O1 Nd1 N1 148.1(3) . .
N2 Nd1 N1 60.8(3) . .
O5 Nd1 O2 69.5(2) 2_666 .
O4 Nd1 O2 68.8(2) . .
O2 Nd1 O2 74.9(2) 2_666 .
O8 Nd1 O2 111.2(2) . .
O7 Nd1 O2 127.7(2) . .
O1 Nd1 O2 49.0(2) . .
N2 Nd1 O2 139.4(3) . .
N1 Nd1 O2 141.7(2) . .
O5 Nd1 Nd1 67.00(17) 2_666 2_666
O4 Nd1 Nd1 67.53(15) . 2_666
O2 Nd1 Nd1 40.02(14) 2_666 2_666
O8 Nd1 Nd1 135.72(15) . 2_666
O7 Nd1 Nd1 158.02(16) . 2_666
O1 Nd1 Nd1 83.59(15) . 2_666
N2 Nd1 Nd1 113.4(2) . 2_666
N1 Nd1 Nd1 115.51(18) . 2_666
O2 Nd1 Nd1 34.83(16) . 2_666
C29 N1 C25 119.9(9) . .
C29 N1 Nd1 121.7(8) . .
C25 N1 Nd1 118.2(7) . .
C1 O1 Nd1 100.1(7) . .
C1 O2 Nd1 162.4(7) . 2_666
C1 O2 Nd1 90.0(5) . .
Nd1 O2 Nd1 105.1(2) 2_666 .
C6 O3 C8 116.3(10) . .
C9 O4 Nd1 136.7(7) . .
C9 O5 Nd1 139.6(8) . 2_666
C14 O6 C16 117.0(11) . .
C17 O7 Nd1 93.4(6) . .
C17 O8 Nd1 94.5(7) . .
C22 O9 C24 119.7(10) . .
O1 C1 O2 120.8(9) . .
O1 C1 C2 120.3(10) . .
O2 C1 C2 118.9(9) . .
C3 C2 C7 120.1(10) . .
C3 C2 C1 120.1(11) . .
C7 C2 C1 119.8(11) . .
C4 C3 C2 119.7(12) . .
C4 C3 Br1 119.9(10) . .
C2 C3 Br1 120.4(8) . .
C3 C4 C5 120.1(12) . .
C3 C4 H4 119.9 . .
C5 C4 H4 119.9 . .
C6 C5 C4 119.6(11) . .
C6 C5 H5 120.2 . .
C4 C5 H5 120.2 . .
C5 C6 C7 122.3(12) . .
C5 C6 O3 125.0(10) . .
C7 C6 O3 112.7(12) . .
C2 C7 C6 118.1(12) . .
C2 C7 H7 120.9 . .
C6 C7 H7 120.9 . .
O3 C8 H8A 109.5 . .
O3 C8 H8B 109.5 . .
H8A C8 H8B 109.5 . .
O3 C8 H8C 109.5 . .
H8A C8 H8C 109.5 . .
H8B C8 H8C 109.5 . .
O5 C9 O4 126.3(11) . .
O5 C9 C10 116.2(11) . .
O4 C9 C10 117.5(9) . .
C15 C10 C11 117.7(11) . .
C15 C10 C9 116.8(10) . .
C11 C10 C9 125.3(11) . .
C12 C11 C10 119.6(12) . .
C12 C11 Br2 119.7(8) . .
C10 C11 Br2 120.5(9) . .
C11 C12 C13 120.3(11) . .
C11 C12 H12 119.8 . .
C13 C12 H12 119.8 . .
C14 C13 C12 119.7(13) . .
C14 C13 H13 120.2 . .
C12 C13 H13 120.2 . .
C13 C14 C15 121.4(14) . .
C13 C14 O6 113.5(13) . .
C15 C14 O6 125.0(11) . .
C14 C15 C10 121.1(11) . .
C14 C15 H15 119.4 . .
C10 C15 H15 119.4 . .
O6 C16 H16A 109.5 . .
O6 C16 H16B 109.5 . .
H16A C16 H16B 109.5 . .
O6 C16 H16C 109.5 . .
H16A C16 H16C 109.5 . .
H16B C16 H16C 109.5 . .
O8 C17 O7 119.9(11) . .
O8 C17 C18 122.2(11) . .
O7 C17 C18 117.7(9) . .
C19 C18 C23 118.6(11) . .
C19 C18 C17 124.8(10) . .
C23 C18 C17 116.2(10) . .
C20 C19 C18 121.6(11) . .
C20 C19 Br5 115.8(10) . .
C18 C19 Br5 121.8(9) . .
C21 C20 C19 120.0(13) . .
C21 C20 H20 120.0 . .
C19 C20 H20 120.0 . .
C20 C21 C22 120.9(12) . .
C20 C21 H21 119.6 . .
C22 C21 H21 119.6 . .
O9 C22 C23 123.1(12) . .
O9 C22 C21 116.6(11) . .
C23 C22 C21 120.3(11) . .
C22 C23 C18 118.4(12) . .
C22 C23 H23 120.8 . .
C18 C23 H23 120.8 . .
O9 C24 H24A 109.5 . .
O9 C24 H24B 109.5 . .
H24A C24 H24B 109.5 . .
O9 C24 H24C 109.5 . .
H24A C24 H24C 109.5 . .
H24B C24 H24C 109.5 . .
N1 C25 C26 122.0(10) . .
N1 C25 H25 119.0 . .
C26 C25 H25 119.0 . .
C27 C26 C25 117.3(13) . .
C27 C26 H26 121.3 . .
C25 C26 H26 121.3 . .
C26 C27 C28 123.4(11) . .
C26 C27 H27 118.3 . .
C28 C27 H27 118.3 . .
C35 C28 C29 118.7(13) . .
C35 C28 C27 126.3(11) . .
C29 C28 C27 114.9(11) . .
N1 C29 C28 122.1(12) . .
N1 C29 C30 118.5(10) . .
C28 C29 C30 119.2(11) . .
N2 C30 C31 123.2(12) . .
N2 C30 C29 116.5(10) . .
C31 C30 C29 120.1(11) . .
C32 C31 C30 115.8(11) . .
C32 C31 C36 126.0(11) . .
C30 C31 C36 118.1(13) . .
C33 C32 C31 123.7(12) . .
C33 C32 H32 118.1 . .
C31 C32 H32 118.1 . .
C32 C33 C34 117.0(13) . .
C32 C33 H33 121.5 . .
C34 C33 H33 121.5 . .
N2 C34 C33 125.2(11) . .
N2 C34 H34 117.4 . .
C33 C34 H34 117.4 . .
C36 C35 C28 122.3(12) . .
C36 C35 H35 118.9 . .
C28 C35 H35 118.9 . .
C35 C36 C31 121.5(12) . .
C35 C36 H36 119.2 . .
C31 C36 H36 119.2 . .
C34 N2 C30 114.9(10) . .
C34 N2 Nd1 122.8(6) . .
C30 N2 Nd1 122.2(8) . .

loop_
_geom_bond_atom_site_label_1
_geom_bond_atom_site_label_2
_geom_bond_distance
_geom_bond_site_symmetry_2
Nd1 O5 2.395(7) 2_666
Nd1 O4 2.405(7) .
Nd1 O2 2.415(7) 2_666
Nd1 O8 2.479(8) .
Nd1 O7 2.482(7) .
Nd1 O1 2.521(7) .
Nd1 N2 2.641(9) .
Nd1 N1 2.669(8) .
Nd1 O2 2.719(6) .
Nd1 Nd1 4.0819(11) 2_666
Br1 C3 1.875(12) .
Br2 C11 1.887(13) .
Br5 C19 1.918(11) .
N1 C29 1.329(14) .
N1 C25 1.335(15) .
O1 C1 1.244(11) .
O2 C1 1.265(13) .
O2 Nd1 2.415(7) 2_666
O3 C6 1.400(15) .
O3 C8 1.438(11) .
O4 C9 1.266(13) .
O5 C9 1.256(11) .
O5 Nd1 2.395(7) 2_666
O6 C14 1.379(16) .
O6 C16 1.457(13) .
O7 C17 1.277(14) .
O8 C17 1.243(11) .
O9 C22 1.364(12) .
O9 C24 1.377(14) .
C1 C2 1.481(13) .
C2 C3 1.390(16) .
C2 C7 1.390(15) .
C3 C4 1.387(14) .
C4 C5 1.391(16) .
C4 H4 0.9300 .
C5 C6 1.340(17) .
C5 H5 0.9300 .
C6 C7 1.399(14) .
C7 H7 0.9300 .
C8 H8A 0.9600 .
C8 H8B 0.9600 .
C8 H8C 0.9600 .
C9 C10 1.477(16) .
C10 C15 1.403(16) .
C10 C11 1.405(14) .
C11 C12 1.388(16) .
C12 C13 1.397(17) .
C12 H12 0.9300 .
C13 C14 1.343(15) .
C13 H13 0.9300 .
C14 C15 1.363(17) .
C15 H15 0.9300 .
C16 H16A 0.9600 .
C16 H16B 0.9600 .
C16 H16C 0.9600 .
C17 C18 1.499(15) .
C18 C19 1.383(16) .
C18 C23 1.412(14) .
C19 C20 1.376(16) .
C20 C21 1.319(15) .
C20 H20 0.9300 .
C21 C22 1.409(16) .
C21 H21 0.9300 .
C22 C23 1.379(16) .
C23 H23 0.9300 .
C24 H24A 0.9600 .
C24 H24B 0.9600 .
C24 H24C 0.9600 .
C25 C26 1.427(14) .
C25 H25 0.9300 .
C26 C27 1.308(16) .
C26 H26 0.9300 .
C27 C28 1.429(18) .
C27 H27 0.9300 .
C28 C35 1.396(16) .
C28 C29 1.420(15) .
C29 C30 1.437(17) .
C30 N2 1.369(13) .
C30 C31 1.411(16) .
C31 C32 1.354(17) .
C31 C36 1.418(15) .
C32 C33 1.335(14) .
C32 H32 0.9300 .
C33 C34 1.368(15) .
C33 H33 0.9300 .
C34 N2 1.344(14) .
C34 H34 0.9300 .
C35 C36 1.350(18) .
C35 H35 0.9300 .
C36 H36 0.9300 .

loop_
_geom_torsion_atom_site_label_1
_geom_torsion_atom_site_label_2
_geom_torsion_atom_site_label_3
_geom_torsion_atom_site_label_4
_geom_torsion
_geom_torsion_site_symmetry_1
_geom_torsion_site_symmetry_4
O5 Nd1 N1 C29 -160.2(9) 2_666 .
O4 Nd1 N1 C29 -22.5(10) . .
O2 Nd1 N1 C29 -83.9(9) 2_666 .
O8 Nd1 N1 C29 122.1(9) . .
O7 Nd1 N1 C29 70.5(9) . .
O1 Nd1 N1 C29 133.0(8) . .
N2 Nd1 N1 C29 -1.0(8) . .
O2 Nd1 N1 C29 -135.2(8) . .
Nd1 Nd1 N1 C29 -104.8(8) 2_666 .
O5 Nd1 N1 C25 25.2(8) 2_666 .
O4 Nd1 N1 C25 162.9(7) . .
O2 Nd1 N1 C25 101.5(8) 2_666 .
O8 Nd1 N1 C25 -52.5(8) . .
O7 Nd1 N1 C25 -104.0(8) . .
O1 Nd1 N1 C25 -41.5(10) . .
N2 Nd1 N1 C25 -175.6(9) . .
O2 Nd1 N1 C25 50.3(10) . .
Nd1 Nd1 N1 C25 80.6(8) 2_666 .
O5 Nd1 O1 C1 62.3(8) 2_666 .
O4 Nd1 O1 C1 -72.9(7) . .
O2 Nd1 O1 C1 -9.5(8) 2_666 .
O8 Nd1 O1 C1 136.0(8) . .
O7 Nd1 O1 C1 -170.6(8) . .
N2 Nd1 O1 C1 -122.4(7) . .
N1 Nd1 O1 C1 125.2(8) . .
O2 Nd1 O1 C1 0.4(7) . .
Nd1 Nd1 O1 C1 -4.5(7) 2_666 .
O5 Nd1 O2 C1 -110.0(7) 2_666 .
O4 Nd1 O2 C1 90.4(7) . .
O2 Nd1 O2 C1 171.1(8) 2_666 .
O8 Nd1 O2 C1 -47.0(7) . .
O7 Nd1 O2 C1 10.9(8) . .
O1 Nd1 O2 C1 -0.4(7) . .
N2 Nd1 O2 C1 118.5(7) . .
N1 Nd1 O2 C1 -136.0(7) . .
Nd1 Nd1 O2 C1 171.1(8) 2_666 .
O5 Nd1 O2 Nd1 78.9(3) 2_666 2_666
O4 Nd1 O2 Nd1 -80.7(3) . 2_666
O2 Nd1 O2 Nd1 0.000(1) 2_666 2_666
O8 Nd1 O2 Nd1 141.9(3) . 2_666
O7 Nd1 O2 Nd1 -160.2(3) . 2_666
O1 Nd1 O2 Nd1 -171.5(4) . 2_666
N2 Nd1 O2 Nd1 -52.6(5) . 2_666
N1 Nd1 O2 Nd1 52.9(5) . 2_666
O5 Nd1 O4 C9 29.4(11) 2_666 .
O2 Nd1 O4 C9 -22.6(9) 2_666 .
O8 Nd1 O4 C9 154.3(9) . .
O7 Nd1 O4 C9 -175.1(10) . .
O1 Nd1 O4 C9 107.1(10) . .
N2 Nd1 O4 C9 -105.3(10) . .
N1 Nd1 O4 C9 -85.9(10) . .
O2 Nd1 O4 C9 56.2(9) . .
Nd1 Nd1 O4 C9 18.6(9) 2_666 .
O5 Nd1 O7 C17 1.9(7) 2_666 .
O4 Nd1 O7 C17 -156.2(6) . .
O2 Nd1 O7 C17 133.9(6) 2_666 .
O8 Nd1 O7 C17 -0.5(5) . .
O1 Nd1 O7 C17 -80.6(6) . .
N2 Nd1 O7 C17 131.4(6) . .
N1 Nd1 O7 C17 70.9(6) . .
O2 Nd1 O7 C17 -89.2(6) . .
Nd1 Nd1 O7 C17 -120.4(6) 2_666 .
O5 Nd1 O8 C17 -177.5(6) 2_666 .
O4 Nd1 O8 C17 40.5(7) . .
O2 Nd1 O8 C17 -144.5(6) 2_666 .
O7 Nd1 O8 C17 0.5(6) . .
O1 Nd1 O8 C17 88.0(6) . .
N2 Nd1 O8 C17 -47.6(6) . .
N1 Nd1 O8 C17 -98.0(6) . .
O2 Nd1 O8 C17 122.5(6) . .
Nd1 Nd1 O8 C17 152.8(5) 2_666 .
Nd1 O1 C1 O2 -0.7(13) . .
Nd1 O1 C1 C2 178.3(10) . .
Nd1 O2 C1 O1 151.0(17) 2_666 .
Nd1 O2 C1 O1 0.7(12) . .
Nd1 O2 C1 C2 -28(3) 2_666 .
Nd1 O2 C1 C2 -178.4(10) . .
O1 C1 C2 C3 95.9(14) . .
O2 C1 C2 C3 -85.1(16) . .
O1 C1 C2 C7 -83.3(16) . .
O2 C1 C2 C7 95.7(14) . .
C7 C2 C3 C4 -0.1(18) . .
C1 C2 C3 C4 -179.3(11) . .
C7 C2 C3 Br1 178.5(9) . .
C1 C2 C3 Br1 -0.7(16) . .
C2 C3 C4 C5 -1.6(18) . .
Br1 C3 C4 C5 179.8(9) . .
C3 C4 C5 C6 1.6(19) . .
C4 C5 C6 C7 0(2) . .
C4 C5 C6 O3 -179.2(11) . .
C8 O3 C6 C5 3.8(18) . .
C8 O3 C6 C7 -175.4(10) . .
C3 C2 C7 C6 1.6(18) . .
C1 C2 C7 C6 -179.2(11) . .
C5 C6 C7 C2 -1.6(19) . .
O3 C6 C7 C2 177.7(10) . .
Nd1 O5 C9 O4 -0.3(18) 2_666 .
Nd1 O5 C9 C10 -179.7(6) 2_666 .
Nd1 O4 C9 O5 -20.6(17) . .
Nd1 O4 C9 C10 158.7(7) . .
O5 C9 C10 C15 42.9(13) . .
O4 C9 C10 C15 -136.5(10) . .
O5 C9 C10 C11 -142.5(10) . .
O4 C9 C10 C11 38.1(15) . .
C15 C10 C11 C12 2.8(14) . .
C9 C10 C11 C12 -171.8(9) . .
C15 C10 C11 Br2 -172.6(7) . .
C9 C10 C11 Br2 12.8(13) . .
C10 C11 C12 C13 -0.5(15) . .
Br2 C11 C12 C13 174.8(8) . .
C11 C12 C13 C14 -2.5(16) . .
C12 C13 C14 C15 3.3(16) . .
C12 C13 C14 O6 -174.9(9) . .
C16 O6 C14 C13 178.9(9) . .
C16 O6 C14 C15 0.9(15) . .
C13 C14 C15 C10 -1.0(16) . .
O6 C14 C15 C10 176.9(9) . .
C11 C10 C15 C14 -2.1(15) . .
C9 C10 C15 C14 173.0(9) . .
Nd1 O8 C17 O7 -0.9(10) . .
Nd1 O8 C17 C18 174.2(9) . .
Nd1 O7 C17 O8 0.9(10) . .
Nd1 O7 C17 C18 -174.4(8) . .
O8 C17 C18 C19 -26.5(17) . .
O7 C17 C18 C19 148.6(11) . .
O8 C17 C18 C23 145.5(11) . .
O7 C17 C18 C23 -39.3(14) . .
C23 C18 C19 C20 4.6(17) . .
C17 C18 C19 C20 176.5(11) . .
C23 C18 C19 Br5 173.8(8) . .
C17 C18 C19 Br5 -14.3(16) . .
C18 C19 C20 C21 -4.5(18) . .
Br5 C19 C20 C21 -174.3(9) . .
C19 C20 C21 C22 3.4(18) . .
C24 O9 C22 C23 -2.2(17) . .
C24 O9 C22 C21 177.7(10) . .
C20 C21 C22 O9 177.5(11) . .
C20 C21 C22 C23 -2.6(18) . .
O9 C22 C23 C18 -177.5(10) . .
C21 C22 C23 C18 2.7(17) . .
C19 C18 C23 C22 -3.6(16) . .
C17 C18 C23 C22 -176.2(10) . .
C29 N1 C25 C26 1.9(16) . .
Nd1 N1 C25 C26 176.5(8) . .
N1 C25 C26 C27 2.4(17) . .
C25 C26 C27 C28 -2.7(18) . .
C26 C27 C28 C35 -176.9(13) . .
C26 C27 C28 C29 -1.0(18) . .
C25 N1 C29 C28 -5.9(17) . .
Nd1 N1 C29 C28 179.6(8) . .
C25 N1 C29 C30 178.4(10) . .
Nd1 N1 C29 C30 3.9(14) . .
C35 C28 C29 N1 -178.3(11) . .
C27 C28 C29 N1 5.5(17) . .
C35 C28 C29 C30 -2.7(17) . .
C27 C28 C29 C30 -178.9(11) . .
N1 C29 C30 N2 -5.7(16) . .
C28 C29 C30 N2 178.5(11) . .
N1 C29 C30 C31 179.3(11) . .
C28 C29 C30 C31 3.5(17) . .
N2 C30 C31 C32 0.2(18) . .
C29 C30 C31 C32 174.8(11) . .
N2 C30 C31 C36 -176.3(11) . .
C29 C30 C31 C36 -1.6(18) . .
C30 C31 C32 C33 1.9(19) . .
C36 C31 C32 C33 178.0(12) . .
C31 C32 C33 C34 -0.5(19) . .
C32 C33 C34 N2 -3.3(19) . .
C29 C28 C35 C36 0.0(19) . .
C27 C28 C35 C36 175.8(12) . .
C28 C35 C36 C31 1.9(19) . .
C32 C31 C36 C35 -177.1(13) . .
C30 C31 C36 C35 -1.1(18) . .
C33 C34 N2 C30 5.1(17) . .
C33 C34 N2 Nd1 -178.1(9) . .
C31 C30 N2 C34 -3.4(16) . .
C29 C30 N2 C34 -178.2(10) . .
C31 C30 N2 Nd1 179.8(9) . .
C29 C30 N2 Nd1 4.9(14) . .
O5 Nd1 N2 C34 -151.1(7) 2_666 .
O4 Nd1 N2 C34 -14.9(8) . .
O2 Nd1 N2 C34 -93.2(8) 2_666 .
O8 Nd1 N2 C34 123.8(8) . .
O7 Nd1 N2 C34 85.6(8) . .
O1 Nd1 N2 C34 35.3(10) . .
N1 Nd1 N2 C34 -178.8(9) . .
O2 Nd1 N2 C34 -41.9(10) . .
Nd1 Nd1 N2 C34 -71.6(8) 2_666 .
O5 Nd1 N2 C30 25.5(10) 2_666 .
O4 Nd1 N2 C30 161.7(9) . .
O2 Nd1 N2 C30 83.4(8) 2_666 .
O8 Nd1 N2 C30 -59.6(9) . .
O7 Nd1 N2 C30 -97.8(9) . .
O1 Nd1 N2 C30 -148.1(8) . .
N1 Nd1 N2 C30 -2.2(8) . .
O2 Nd1 N2 C30 134.7(8) . .
Nd1 Nd1 N2 C30 105.0(8) 2_666 .
